data_7239548
loop_
_publ_author_name
'Makal, Trevor A.'
'Zhuang, Wenjuan'
'Zhou, Hong-Cai'

_publ_section_title
;
 Realization of both high hydrogen selectivity and capacity in a guest
 responsive metal--organic framework
;
_journal_issue 43
_journal_name_full 'Journal of Materials Chemistry A'
_journal_page_first 13502
_journal_paper_doi 10.1039/c3ta12761c
_journal_volume 1
_journal_year 2013
_chemical_formula_sum 'C90 H64 Cu4 N0 O24'
_chemical_formula_weight 1783.57
_chemical_name_common PCN-38
_space_group_IT_number 2
_space_group_name_Hall '-P 1'
_space_group_name_H-M_alt 'P -1'
_symmetry_cell_setting triclinic
_symmetry_space_group_name_H-M 'P -1'
_atom_sites_solution_hydrogens geom
_atom_sites_solution_primary direct
_atom_sites_solution_secondary difmap
_audit_creation_method SHELXL-97
_cell_angle_alpha 82.718(6)
_cell_angle_beta 71.061(6)
_cell_angle_gamma 80.352(7)
_cell_formula_units_Z 2
_cell_length_a 20.639(9)
_cell_length_b 22.923(10)
_cell_length_c 23.247(10)
_cell_measurement_temperature 110(2)
_cell_volume 10225(8)
_computing_structure_refinement 'SHELXL-97 (Sheldrick, 2008)'
_computing_structure_solution 'SHELXS-97 (Sheldrick, 2008)'
_diffrn_ambient_temperature 110(2)
_diffrn_measured_fraction_theta_full 0.979
_diffrn_measured_fraction_theta_max 0.979
_diffrn_radiation_monochromator graphite
_diffrn_radiation_source 'fine-focus sealed tube'
_diffrn_radiation_type MoK\a
_diffrn_radiation_wavelength 0.71073
_diffrn_reflns_av_R_equivalents 0.1199
_diffrn_reflns_av_sigmaI/netI 0.4626
_diffrn_reflns_limit_h_max 24
_diffrn_reflns_limit_h_min -24
_diffrn_reflns_limit_k_max 26
_diffrn_reflns_limit_k_min -25
_diffrn_reflns_limit_l_max 27
_diffrn_reflns_limit_l_min -27
_diffrn_reflns_number 67107
_diffrn_reflns_theta_full 24.92
_diffrn_reflns_theta_max 24.92
_diffrn_reflns_theta_min 1.86
_exptl_absorpt_coefficient_mu 0.442
_exptl_absorpt_correction_T_max 0.8789
_exptl_absorpt_correction_T_min 0.8432
_exptl_crystal_colour blue
_exptl_crystal_density_diffrn 0.579
_exptl_crystal_density_method 'not measured'
_exptl_crystal_description prism
_exptl_crystal_F_000 1824
_exptl_crystal_size_max 0.40
_exptl_crystal_size_mid 0.30
_exptl_crystal_size_min 0.30
_refine_diff_density_max 1.129
_refine_diff_density_min -1.154
_refine_diff_density_rms 0.074
_refine_ls_extinction_method none
_refine_ls_goodness_of_fit_ref 0.839
_refine_ls_hydrogen_treatment mixed
_refine_ls_matrix_type fullcycle
_refine_ls_number_parameters 247
_refine_ls_number_reflns 34955
_refine_ls_number_restraints 4
_refine_ls_restrained_S_all 0.839
_refine_ls_R_factor_all 0.2063
_refine_ls_R_factor_gt 0.0715
_refine_ls_shift/su_max 0.000
_refine_ls_shift/su_mean 0.000
_refine_ls_structure_factor_coef Fsqd
_refine_ls_weighting_details 'calc w=1/[\s^2^(Fo^2^)+(0.0100P)^2^+0.0000P] where P=(Fo^2^+2Fc^2^)/3'
_refine_ls_weighting_scheme calc
_refine_ls_wR_factor_gt 0.1723
_refine_ls_wR_factor_ref 0.1796
_reflns_number_gt 5568
_reflns_number_total 34955
_reflns_threshold_expression >2sigma(I)
_cod_data_source_file c3ta12761c.txt
_cod_data_source_block PCN-38
_cod_original_sg_symbol_H-M P-1
_cod_database_code 7239548

loop_
_symmetry_equiv_pos_as_xyz
'x, y, z'
'-x, -y, -z'

loop_
_atom_site_label
_atom_site_type_symbol
_atom_site_fract_x
_atom_site_fract_y
_atom_site_fract_z
_atom_site_U_iso_or_equiv
_atom_site_adp_type
_atom_site_occupancy
_atom_site_symmetry_multiplicity
_atom_site_calc_flag
_atom_site_refinement_flags
Cu1 Cu 0.44455(15) 0.77446(14) -0.26267(13) 0.042 Uani 1 1 d U
Cu2 Cu 0.55607(15) 0.72511(14) -0.23729(13) 0.041 Uani 1 1 d U
Cu3 Cu -0.04141(14) 1.23679(14) 0.22277(13) 0.037 Uani 1 1 d U
Cu4 Cu 0.04179(14) 1.26287(14) 0.27723(13) 0.037 Uani 1 1 d U
O1 O 0.4124(7) 0.6983(7) -0.2362(6) 0.051 Uani 1 1 d .
O1S O 0.3556(7) 0.8220(6) -0.2825(5) 0.063 Uani 1 1 d U
O2S O 0.6459(7) 0.6738(6) -0.2128(5) 0.063 Uani 1 1 d U
O2 O 0.5062(6) 0.6552(6) -0.2163(4) 0.051 Uani 1 1 d .
O3S O -0.1130(6) 1.2181(5) 0.1812(5) 0.063 Uani 1 1 d U
O3 O 0.4140(8) 0.7955(7) -0.1780(7) 0.051 Uani 1 1 d .
O4S O 0.1197(6) 1.2744(5) 0.3227(5) 0.063 Uani 1 1 d U
O4 O 0.5111(8) 0.7535(7) -0.1579(7) 0.051 Uani 1 1 d .
O5 O 0.0186(8) 1.1610(7) 0.2092(6) 0.051 Uani 1 1 d .
O6 O 0.0859(7) 1.1824(7) 0.2588(7) 0.051 Uani 1 1 d .
O7 O 0.4101(7) 1.1989(7) 0.2666(6) 0.051 Uani 1 1 d .
O8 O 0.5024(6) 1.1579(6) 0.2908(4) 0.051 Uani 1 1 d .
O9 O 0.0202(8) 0.7698(7) 0.6498(7) 0.051 Uani 1 1 d .
O10 O 0.0924(7) 0.7914(7) 0.6960(7) 0.051 Uani 1 1 d .
O11 O 0.0202(8) 0.2699(7) 0.1494(7) 0.051 Uani 1 1 d .
O12 O 0.0925(7) 0.2919(7) 0.1965(7) 0.051 Uani 1 1 d .
O13 O 0.5097(8) 0.2553(7) -0.6572(7) 0.051 Uani 1 1 d .
O14 O 0.4135(8) 0.2952(7) -0.6778(7) 0.051 Uani 1 1 d .
O15 O 0.0190(8) 0.6603(7) -0.2885(6) 0.051 Uani 1 1 d .
O16 O 0.0869(7) 0.6815(7) -0.2415(7) 0.051 Uani 1 1 d .
O17 O 0.2735(5) 0.4543(5) -0.4395(4) 0.051 Uani 1 1 d .
O18 O 0.2685(6) 0.4603(5) -0.0486(5) 0.051 Uani 1 1 d .
O19 O 0.2608(5) 0.9487(4) 0.0624(4) 0.051 Uani 1 1 d .
O20 O 0.2771(5) 0.9550(5) 0.4543(5) 0.051 Uani 1 1 d .
C1 C 0.4450(12) 0.6580(11) -0.2168(10) 0.051 Uani 1 1 d .
C2 C 0.4176(8) 0.5970(5) -0.1968(6) 0.051 Uani 1 1 d G
C3 C 0.3469(7) 0.5974(6) -0.1836(6) 0.051 Uani 1 1 d G
H3A H 0.3179 0.6338 -0.1868 0.061 Uiso 1 1 calc R
C4 C 0.3184(5) 0.5447(8) -0.1659(6) 0.051 Uani 1 1 d G
H4A H 0.2701 0.5449 -0.1569 0.061 Uiso 1 1 calc R
C5 C 0.3608(8) 0.4915(6) -0.1613(6) 0.051 Uani 1 1 d G
C6 C 0.4315(7) 0.4910(5) -0.1745(6) 0.051 Uani 1 1 d G
H6A H 0.4604 0.4547 -0.1713 0.061 Uiso 1 1 calc R
C7 C 0.4599(5) 0.5438(7) -0.1922(5) 0.051 Uani 1 1 d G
H7A H 0.5083 0.5435 -0.2012 0.061 Uiso 1 1 calc R
C8 C 0.3310(8) 0.4355(6) -0.1490(8) 0.051 Uani 1 1 d G
C9 C 0.2844(8) 0.4207(7) -0.0927(6) 0.051 Uani 1 1 d G
C10 C 0.2543(6) 0.3690(8) -0.0836(5) 0.051 Uani 1 1 d G
C11 C 0.2709(7) 0.3320(6) -0.1307(8) 0.051 Uani 1 1 d G
H11A H 0.2503 0.2967 -0.1244 0.061 Uiso 1 1 calc R
C12 C 0.3175(8) 0.3468(7) -0.1870(6) 0.051 Uani 1 1 d G
C13 C 0.3475(6) 0.3985(7) -0.1962(5) 0.051 Uani 1 1 d G
H13A H 0.3794 0.4085 -0.2347 0.061 Uiso 1 1 calc R
C14 C 0.2088(7) 0.3497(7) -0.0234(5) 0.051 Uani 1 1 d G
C15 C 0.1450(8) 0.3344(7) -0.0194(6) 0.051 Uani 1 1 d G
H15A H 0.1312 0.3374 -0.0550 0.061 Uiso 1 1 calc R
C16 C 0.1014(6) 0.3149(7) 0.0366(7) 0.051 Uani 1 1 d G
H16A H 0.0578 0.3045 0.0392 0.061 Uiso 1 1 calc R
C17 C 0.1216(7) 0.3106(7) 0.0886(6) 0.051 Uani 1 1 d G
C18 C 0.1854(8) 0.3258(7) 0.0847(6) 0.051 Uani 1 1 d G
H18A H 0.1992 0.3229 0.1203 0.061 Uiso 1 1 calc R
C19 C 0.2290(6) 0.3454(7) 0.0287(7) 0.051 Uani 1 1 d G
H19A H 0.2726 0.3558 0.0260 0.061 Uiso 1 1 calc R
C20 C 0.0738(13) 0.2878(11) 0.1500(11) 0.051 Uani 1 1 d .
C21 C 0.0706(12) 0.6483(12) -0.2703(11) 0.051 Uani 1 1 d .
C22 C 0.1157(7) 0.5920(5) -0.2857(7) 0.051 Uani 1 1 d G
C23 C 0.1701(8) 0.5748(7) -0.2615(6) 0.051 Uani 1 1 d G
H23A H 0.1777 0.5993 -0.2349 0.061 Uiso 1 1 calc R
C24 C 0.2133(6) 0.5219(8) -0.2763(6) 0.051 Uani 1 1 d G
H24A H 0.2504 0.5101 -0.2598 0.061 Uiso 1 1 calc R
C25 C 0.2022(7) 0.4861(5) -0.3153(7) 0.051 Uani 1 1 d G
C26 C 0.1478(8) 0.5033(7) -0.3394(5) 0.051 Uani 1 1 d G
H26A H 0.1402 0.4788 -0.3660 0.061 Uiso 1 1 calc R
C27 C 0.1046(6) 0.5562(7) -0.3246(6) 0.051 Uani 1 1 d G
H27A H 0.0675 0.5680 -0.3411 0.061 Uiso 1 1 calc R
C28 C 0.2502(7) 0.4320(6) -0.3319(8) 0.051 Uani 1 1 d G
C29 C 0.2674(7) 0.3981(7) -0.2837(5) 0.051 Uani 1 1 d G
H29A H 0.2462 0.4096 -0.2433 0.061 Uiso 1 1 calc R
C30 C 0.3155(8) 0.3472(7) -0.2946(6) 0.051 Uani 1 1 d G
C31 C 0.3464(7) 0.3303(6) -0.3538(8) 0.051 Uani 1 1 d G
H31A H 0.3793 0.2955 -0.3613 0.061 Uiso 1 1 calc R
C32 C 0.3292(8) 0.3642(8) -0.4020(5) 0.051 Uani 1 1 d G
C33 C 0.2811(8) 0.4150(7) -0.3911(7) 0.051 Uani 1 1 d G
C34 C 0.3590(8) 0.3436(6) -0.4646(5) 0.051 Uani 1 1 d G
C35 C 0.4284(8) 0.3199(7) -0.4837(7) 0.051 Uani 1 1 d G
H35A H 0.4556 0.3174 -0.4572 0.061 Uiso 1 1 calc R
C36 C 0.4581(6) 0.2997(6) -0.5417(7) 0.051 Uani 1 1 d G
H36A H 0.5055 0.2835 -0.5548 0.061 Uiso 1 1 calc R
C37 C 0.4184(8) 0.3033(6) -0.5805(5) 0.051 Uani 1 1 d G
C38 C 0.3490(8) 0.3270(7) -0.5613(7) 0.051 Uani 1 1 d G
H38A H 0.3218 0.3295 -0.5879 0.061 Uiso 1 1 calc R
C39 C 0.3193(5) 0.3472(6) -0.5034(7) 0.051 Uani 1 1 d G
H39A H 0.2719 0.3634 -0.4903 0.061 Uiso 1 1 calc R
C40 C 0.4496(12) 0.2814(11) -0.6419(10) 0.051 Uani 1 1 d .
C41 C 0.4508(13) 0.7819(11) -0.1447(10) 0.051 Uani 1 1 d .
C42 C 0.4194(8) 0.8020(6) -0.0796(5) 0.051 Uani 1 1 d G
C43 C 0.3503(8) 0.8266(7) -0.0607(7) 0.051 Uani 1 1 d G
H43A H 0.3231 0.8293 -0.0873 0.061 Uiso 1 1 calc R
C44 C 0.3209(5) 0.8473(6) -0.0030(7) 0.051 Uani 1 1 d G
H44A H 0.2737 0.8641 0.0100 0.061 Uiso 1 1 calc R
C45 C 0.3606(8) 0.8434(6) 0.0359(5) 0.051 Uani 1 1 d G
C46 C 0.4298(8) 0.8188(7) 0.0170(7) 0.051 Uani 1 1 d G
H46A H 0.4569 0.8161 0.0435 0.061 Uiso 1 1 calc R
C47 C 0.4591(6) 0.7981(6) -0.0408(7) 0.051 Uani 1 1 d G
H47A H 0.5064 0.7813 -0.0537 0.061 Uiso 1 1 calc R
C48 C 0.3304(8) 0.8638(8) 0.0988(5) 0.051 Uani 1 1 d G
C49 C 0.2829(8) 0.9151(7) 0.1097(7) 0.051 Uani 1 1 d G
C50 C 0.2516(7) 0.9317(6) 0.1690(8) 0.051 Uani 1 1 d G
C51 C 0.2679(7) 0.8971(7) 0.2173(5) 0.051 Uani 1 1 d G
H51A H 0.2465 0.9084 0.2578 0.061 Uiso 1 1 calc R
C52 C 0.3153(8) 0.8458(7) 0.2063(6) 0.051 Uani 1 1 d G
C53 C 0.3466(7) 0.8292(6) 0.1471(8) 0.051 Uani 1 1 d G
H53A H 0.3790 0.7942 0.1396 0.061 Uiso 1 1 calc R
C54 C 0.2037(7) 0.9876(5) 0.1836(7) 0.051 Uani 1 1 d G
C55 C 0.1502(8) 1.0048(7) 0.1585(5) 0.051 Uani 1 1 d G
H55A H 0.1438 0.9808 0.1309 0.061 Uiso 1 1 calc R
C56 C 0.1061(6) 1.0573(7) 0.1737(6) 0.051 Uani 1 1 d G
H56A H 0.0695 1.0691 0.1565 0.061 Uiso 1 1 calc R
C57 C 0.1155(7) 1.0925(5) 0.2141(7) 0.051 Uani 1 1 d G
C58 C 0.1690(8) 1.0752(7) 0.2393(6) 0.051 Uani 1 1 d G
H58A H 0.1754 1.0992 0.2669 0.061 Uiso 1 1 calc R
C59 C 0.2131(6) 1.0227(8) 0.2240(6) 0.051 Uani 1 1 d G
H59A H 0.2496 1.0109 0.2412 0.061 Uiso 1 1 calc R
C60 C 0.0687(12) 1.1481(12) 0.2289(11) 0.051 Uani 1 1 d .
C61 C 0.4483(12) 1.1564(11) 0.2825(10) 0.051 Uani 1 1 d .
C62 C 0.4147(8) 1.0992(5) 0.3065(6) 0.051 Uani 1 1 d G
C63 C 0.3447(7) 1.0986(6) 0.3166(6) 0.051 Uani 1 1 d G
H63A H 0.3155 1.1346 0.3124 0.061 Uiso 1 1 calc R
C64 C 0.3172(5) 1.0453(8) 0.3328(6) 0.051 Uani 1 1 d G
H64A H 0.2693 1.0448 0.3397 0.061 Uiso 1 1 calc R
C65 C 0.3598(8) 0.9926(6) 0.3389(6) 0.051 Uani 1 1 d G
C66 C 0.4298(7) 0.9932(5) 0.3288(6) 0.051 Uani 1 1 d G
H66A H 0.4590 0.9572 0.3329 0.061 Uiso 1 1 calc R
C67 C 0.4573(5) 1.0465(7) 0.3126(5) 0.051 Uani 1 1 d G
H67A H 0.5052 1.0469 0.3057 0.061 Uiso 1 1 calc R
C68 C 0.3324(8) 0.9347(6) 0.3517(8) 0.051 Uani 1 1 d G
C69 C 0.3502(6) 0.8966(7) 0.3054(5) 0.051 Uani 1 1 d G
H69A H 0.3834 0.9057 0.2673 0.061 Uiso 1 1 calc R
C70 C 0.3195(8) 0.8452(7) 0.3147(6) 0.051 Uani 1 1 d G
C71 C 0.2710(7) 0.8319(6) 0.3703(8) 0.051 Uani 1 1 d G
H71A H 0.2500 0.7968 0.3767 0.061 Uiso 1 1 calc R
C72 C 0.2531(6) 0.8700(8) 0.4167(5) 0.051 Uani 1 1 d G
C73 C 0.2838(8) 0.9214(7) 0.4074(6) 0.051 Uani 1 1 d G
C74 C 0.2077(7) 0.8507(7) 0.4775(5) 0.051 Uani 1 1 d G
C75 C 0.1440(8) 0.8354(7) 0.4811(6) 0.051 Uani 1 1 d G
H75A H 0.1301 0.8388 0.4456 0.061 Uiso 1 1 calc R
C76 C 0.1007(6) 0.8149(7) 0.5369(7) 0.051 Uani 1 1 d G
H76A H 0.0572 0.8044 0.5394 0.061 Uiso 1 1 calc R
C77 C 0.1210(7) 0.8099(6) 0.5889(6) 0.051 Uani 1 1 d G
C78 C 0.1847(8) 0.8253(7) 0.5853(6) 0.051 Uani 1 1 d G
H78A H 0.1986 0.8218 0.6208 0.061 Uiso 1 1 calc R
C79 C 0.2280(6) 0.8457(7) 0.5295(7) 0.051 Uani 1 1 d G
H79A H 0.2715 0.8562 0.5270 0.061 Uiso 1 1 calc R
C80 C 0.0749(13) 0.7878(11) 0.6503(11) 0.051 Uani 1 1 d .
C101 C 0.2888(6) 0.2585(7) -0.2279(7) 0.051 Uani 1 1 d .
H10A H 0.2400 0.2756 -0.2178 0.076 Uiso 1 1 calc R
H10B H 0.2962 0.2317 -0.1936 0.076 Uiso 1 1 calc R
H10C H 0.3016 0.2363 -0.2642 0.076 Uiso 1 1 calc R
C102 C 0.3335(12) 0.3082(11) -0.2404(10) 0.051 Uani 1 1 d .
C103 C 0.4111(8) 0.2853(8) -0.2545(6) 0.051 Uani 1 1 d .
H10D H 0.4190 0.2609 -0.2190 0.076 Uiso 1 1 calc R
H10E H 0.4373 0.3191 -0.2636 0.076 Uiso 1 1 calc R
H10F H 0.4263 0.2614 -0.2897 0.076 Uiso 1 1 calc R
C104 C 0.3036(6) 0.7541(7) 0.2746(7) 0.051 Uani 1 1 d .
H10G H 0.2532 0.7636 0.2876 0.076 Uiso 1 1 calc R
H10H H 0.3180 0.7307 0.3078 0.076 Uiso 1 1 calc R
H10I H 0.3188 0.7312 0.2386 0.076 Uiso 1 1 calc R
C105 C 0.3340(12) 0.8076(11) 0.2599(10) 0.051 Uani 1 1 d .
C106 C 0.4178(8) 0.7885(8) 0.2371(6) 0.051 Uani 1 1 d .
H10J H 0.4320 0.7649 0.2702 0.076 Uiso 1 1 calc R
H10K H 0.4408 0.8242 0.2256 0.076 Uiso 1 1 calc R
H10L H 0.4308 0.7649 0.2017 0.076 Uiso 1 1 calc R
C107 C 0.3104(7) 0.5034(5) -0.4619(6) 0.051 Uani 1 1 d .
H10M H 0.2941 0.5265 -0.4942 0.076 Uiso 1 1 calc R
H10N H 0.3599 0.4893 -0.4784 0.076 Uiso 1 1 calc R
H10O H 0.3029 0.5286 -0.4286 0.076 Uiso 1 1 calc R
C108 C 0.1922(5) 0.4961(6) -0.0261(5) 0.051 Uani 1 1 d .
H10P H 0.1890 0.5206 0.0066 0.076 Uiso 1 1 calc R
H10Q H 0.1584 0.4679 -0.0107 0.076 Uiso 1 1 calc R
H10R H 0.1825 0.5215 -0.0603 0.076 Uiso 1 1 calc R
C109 C 0.3061(7) 0.9866(5) 0.0422(6) 0.051 Uani 1 1 d .
H10S H 0.2973 1.0116 0.0074 0.076 Uiso 1 1 calc R
H10T H 0.3529 0.9648 0.0295 0.076 Uiso 1 1 calc R
H10U H 0.3019 1.0116 0.0749 0.076 Uiso 1 1 calc R
C110 C 0.2134(5) 0.9864(6) 0.4678(5) 0.051 Uani 1 1 d .
H11B H 0.2072 1.0121 0.5003 0.076 Uiso 1 1 calc R
H11C H 0.1785 0.9592 0.4815 0.076 Uiso 1 1 calc R
H11D H 0.2081 1.0108 0.4314 0.076 Uiso 1 1 calc R

loop_
_atom_site_aniso_label
_atom_site_aniso_U_11
_atom_site_aniso_U_22
_atom_site_aniso_U_33
_atom_site_aniso_U_23
_atom_site_aniso_U_13
_atom_site_aniso_U_12
Cu1 0.045 0.050 0.027 -0.016 0.007 -0.023
Cu2 0.043 0.050 0.028 -0.013 0.002 -0.021
Cu3 0.037 0.047 0.024 -0.001 -0.004 -0.013
Cu4 0.036 0.050 0.022 -0.001 -0.001 -0.016
O1 0.053 0.060 0.035 -0.008 -0.002 -0.016
O1S 0.070 0.092 0.033 0.012 -0.021 -0.028
O2S 0.070 0.092 0.033 0.012 -0.021 -0.028
O2 0.053 0.060 0.035 -0.008 -0.002 -0.016
O3S 0.070 0.092 0.033 0.012 -0.021 -0.028
O3 0.053 0.060 0.035 -0.008 -0.002 -0.016
O4S 0.070 0.092 0.033 0.012 -0.021 -0.028
O4 0.053 0.060 0.035 -0.008 -0.002 -0.016
O5 0.053 0.060 0.035 -0.008 -0.002 -0.016
O6 0.053 0.060 0.035 -0.008 -0.002 -0.016
O7 0.053 0.060 0.035 -0.008 -0.002 -0.016
O8 0.053 0.060 0.035 -0.008 -0.002 -0.016
O9 0.053 0.060 0.035 -0.008 -0.002 -0.016
O10 0.053 0.060 0.035 -0.008 -0.002 -0.016
O11 0.053 0.060 0.035 -0.008 -0.002 -0.016
O12 0.053 0.060 0.035 -0.008 -0.002 -0.016
O13 0.053 0.060 0.035 -0.008 -0.002 -0.016
O14 0.053 0.060 0.035 -0.008 -0.002 -0.016
O15 0.053 0.060 0.035 -0.008 -0.002 -0.016
O16 0.053 0.060 0.035 -0.008 -0.002 -0.016
O17 0.053 0.060 0.035 -0.008 -0.002 -0.016
O18 0.053 0.060 0.035 -0.008 -0.002 -0.016
O19 0.053 0.060 0.035 -0.008 -0.002 -0.016
O20 0.053 0.060 0.035 -0.008 -0.002 -0.016
C1 0.053 0.060 0.035 -0.008 -0.002 -0.016
C2 0.053 0.060 0.035 -0.008 -0.002 -0.016
C3 0.053 0.060 0.035 -0.008 -0.002 -0.016
C4 0.053 0.060 0.035 -0.008 -0.002 -0.016
C5 0.053 0.060 0.035 -0.008 -0.002 -0.016
C6 0.053 0.060 0.035 -0.008 -0.002 -0.016
C7 0.053 0.060 0.035 -0.008 -0.002 -0.016
C8 0.053 0.060 0.035 -0.008 -0.002 -0.016
C9 0.053 0.060 0.035 -0.008 -0.002 -0.016
C10 0.053 0.060 0.035 -0.008 -0.002 -0.016
C11 0.053 0.060 0.035 -0.008 -0.002 -0.016
C12 0.053 0.060 0.035 -0.008 -0.002 -0.016
C13 0.053 0.060 0.035 -0.008 -0.002 -0.016
C14 0.053 0.060 0.035 -0.008 -0.002 -0.016
C15 0.053 0.060 0.035 -0.008 -0.002 -0.016
C16 0.053 0.060 0.035 -0.008 -0.002 -0.016
C17 0.053 0.060 0.035 -0.008 -0.002 -0.016
C18 0.053 0.060 0.035 -0.008 -0.002 -0.016
C19 0.053 0.060 0.035 -0.008 -0.002 -0.016
C20 0.053 0.060 0.035 -0.008 -0.002 -0.016
C21 0.053 0.060 0.035 -0.008 -0.002 -0.016
C22 0.053 0.060 0.035 -0.008 -0.002 -0.016
C23 0.053 0.060 0.035 -0.008 -0.002 -0.016
C24 0.053 0.060 0.035 -0.008 -0.002 -0.016
C25 0.053 0.060 0.035 -0.008 -0.002 -0.016
C26 0.053 0.060 0.035 -0.008 -0.002 -0.016
C27 0.053 0.060 0.035 -0.008 -0.002 -0.016
C28 0.053 0.060 0.035 -0.008 -0.002 -0.016
C29 0.053 0.060 0.035 -0.008 -0.002 -0.016
C30 0.053 0.060 0.035 -0.008 -0.002 -0.016
C31 0.053 0.060 0.035 -0.008 -0.002 -0.016
C32 0.053 0.060 0.035 -0.008 -0.002 -0.016
C33 0.053 0.060 0.035 -0.008 -0.002 -0.016
C34 0.053 0.060 0.035 -0.008 -0.002 -0.016
C35 0.053 0.060 0.035 -0.008 -0.002 -0.016
C36 0.053 0.060 0.035 -0.008 -0.002 -0.016
C37 0.053 0.060 0.035 -0.008 -0.002 -0.016
C38 0.053 0.060 0.035 -0.008 -0.002 -0.016
C39 0.053 0.060 0.035 -0.008 -0.002 -0.016
C40 0.053 0.060 0.035 -0.008 -0.002 -0.016
C41 0.053 0.060 0.035 -0.008 -0.002 -0.016
C42 0.053 0.060 0.035 -0.008 -0.002 -0.016
C43 0.053 0.060 0.035 -0.008 -0.002 -0.016
C44 0.053 0.060 0.035 -0.008 -0.002 -0.016
C45 0.053 0.060 0.035 -0.008 -0.002 -0.016
C46 0.053 0.060 0.035 -0.008 -0.002 -0.016
C47 0.053 0.060 0.035 -0.008 -0.002 -0.016
C48 0.053 0.060 0.035 -0.008 -0.002 -0.016
C49 0.053 0.060 0.035 -0.008 -0.002 -0.016
C50 0.053 0.060 0.035 -0.008 -0.002 -0.016
C51 0.053 0.060 0.035 -0.008 -0.002 -0.016
C52 0.053 0.060 0.035 -0.008 -0.002 -0.016
C53 0.053 0.060 0.035 -0.008 -0.002 -0.016
C54 0.053 0.060 0.035 -0.008 -0.002 -0.016
C55 0.053 0.060 0.035 -0.008 -0.002 -0.016
C56 0.053 0.060 0.035 -0.008 -0.002 -0.016
C57 0.053 0.060 0.035 -0.008 -0.002 -0.016
C58 0.053 0.060 0.035 -0.008 -0.002 -0.016
C59 0.053 0.060 0.035 -0.008 -0.002 -0.016
C60 0.053 0.060 0.035 -0.008 -0.002 -0.016
C61 0.053 0.060 0.035 -0.008 -0.002 -0.016
C62 0.053 0.060 0.035 -0.008 -0.002 -0.016
C63 0.053 0.060 0.035 -0.008 -0.002 -0.016
C64 0.053 0.060 0.035 -0.008 -0.002 -0.016
C65 0.053 0.060 0.035 -0.008 -0.002 -0.016
C66 0.053 0.060 0.035 -0.008 -0.002 -0.016
C67 0.053 0.060 0.035 -0.008 -0.002 -0.016
C68 0.053 0.060 0.035 -0.008 -0.002 -0.016
C69 0.053 0.060 0.035 -0.008 -0.002 -0.016
C70 0.053 0.060 0.035 -0.008 -0.002 -0.016
C71 0.053 0.060 0.035 -0.008 -0.002 -0.016
C72 0.053 0.060 0.035 -0.008 -0.002 -0.016
C73 0.053 0.060 0.035 -0.008 -0.002 -0.016
C74 0.053 0.060 0.035 -0.008 -0.002 -0.016
C75 0.053 0.060 0.035 -0.008 -0.002 -0.016
C76 0.053 0.060 0.035 -0.008 -0.002 -0.016
C77 0.053 0.060 0.035 -0.008 -0.002 -0.016
C78 0.053 0.060 0.035 -0.008 -0.002 -0.016
C79 0.053 0.060 0.035 -0.008 -0.002 -0.016
C80 0.053 0.060 0.035 -0.008 -0.002 -0.016
C101 0.053 0.060 0.035 -0.008 -0.002 -0.016
C102 0.053 0.060 0.035 -0.008 -0.002 -0.016
C103 0.053 0.060 0.035 -0.008 -0.002 -0.016
C104 0.053 0.060 0.035 -0.008 -0.002 -0.016
C105 0.053 0.060 0.035 -0.008 -0.002 -0.016
C106 0.053 0.060 0.035 -0.008 -0.002 -0.016
C107 0.053 0.060 0.035 -0.008 -0.002 -0.016
C108 0.053 0.060 0.035 -0.008 -0.002 -0.016
C109 0.053 0.060 0.035 -0.008 -0.002 -0.016
C110 0.053 0.060 0.035 -0.008 -0.002 -0.016

loop_
_atom_type_symbol
_atom_type_description
_atom_type_scat_dispersion_real
_atom_type_scat_dispersion_imag
_atom_type_scat_source
C C 0.0033 0.0016 'International Tables Vol C Tables 4.2.6.8 and 6.1.1.4'
H H 0.0000 0.0000 'International Tables Vol C Tables 4.2.6.8 and 6.1.1.4'
Cu Cu 0.3201 1.2651 'International Tables Vol C Tables 4.2.6.8 and 6.1.1.4'
N N 0.0061 0.0033 'International Tables Vol C Tables 4.2.6.8 and 6.1.1.4'
O O 0.0106 0.0060 'International Tables Vol C Tables 4.2.6.8 and 6.1.1.4'

loop_
_geom_angle_atom_site_label_1
_geom_angle_atom_site_label_2
_geom_angle_atom_site_label_3
_geom_angle
_geom_angle_site_symmetry_1
_geom_angle_site_symmetry_3
O1 Cu1 O13 87.5(7) . 2_664
O1 Cu1 O3 90.4(7) . .
O13 Cu1 O3 168.8(8) 2_664 .
O1 Cu1 O8 167.3(7) . 2_675
O13 Cu1 O8 87.8(6) 2_664 2_675
O3 Cu1 O8 91.9(6) . 2_675
O1 Cu1 O1S 98.9(7) . .
O13 Cu1 O1S 96.8(6) 2_664 .
O3 Cu1 O1S 94.4(7) . .
O8 Cu1 O1S 93.4(6) 2_675 .
O1 Cu1 Cu2 85.7(5) . .
O13 Cu1 Cu2 85.3(5) 2_664 .
O3 Cu1 Cu2 83.5(5) . .
O8 Cu1 Cu2 82.1(4) 2_675 .
O1S Cu1 Cu2 175.0(5) . .
O4 Cu2 O7 89.9(7) . 2_675
O4 Cu2 O14 169.0(8) . 2_664
O7 Cu2 O14 88.2(7) 2_675 2_664
O4 Cu2 O2 92.2(6) . .
O7 Cu2 O2 167.4(7) 2_675 .
O14 Cu2 O2 87.3(6) 2_664 .
O4 Cu2 O2S 94.5(6) . .
O7 Cu2 O2S 100.6(7) 2_675 .
O14 Cu2 O2S 96.5(7) 2_664 .
O2 Cu2 O2S 91.6(6) . .
O4 Cu2 Cu1 85.7(5) . .
O7 Cu2 Cu1 85.8(5) 2_675 .
O14 Cu2 Cu1 83.3(5) 2_664 .
O2 Cu2 Cu1 82.0(4) . .
O2S Cu2 Cu1 173.6(4) . .
O11 Cu3 O10 169.1(8) 1_565 2_576
O11 Cu3 O5 88.4(7) 1_565 .
O10 Cu3 O5 91.9(7) 2_576 .
O11 Cu3 O16 88.4(7) 1_565 2_575
O10 Cu3 O16 89.1(7) 2_576 2_575
O5 Cu3 O16 168.2(8) . 2_575
O11 Cu3 O3S 95.8(6) 1_565 .
O10 Cu3 O3S 95.0(6) 2_576 .
O5 Cu3 O3S 96.1(6) . .
O16 Cu3 O3S 95.4(7) 2_575 .
O11 Cu3 Cu4 85.6(6) 1_565 .
O10 Cu3 Cu4 83.6(6) 2_576 .
O5 Cu3 Cu4 86.2(5) . .
O16 Cu3 Cu4 82.3(5) 2_575 .
O3S Cu3 Cu4 177.3(4) . .
O9 Cu4 O12 169.2(8) 2_576 1_565
O9 Cu4 O6 88.5(7) 2_576 .
O12 Cu4 O6 89.9(7) 1_565 .
O9 Cu4 O15 89.0(7) 2_576 2_575
O12 Cu4 O15 90.1(7) 1_565 2_575
O6 Cu4 O15 166.8(8) . 2_575
O9 Cu4 O4S 94.2(6) 2_576 .
O12 Cu4 O4S 96.6(6) 1_565 .
O6 Cu4 O4S 91.4(6) . .
O15 Cu4 O4S 101.7(6) 2_575 .
O9 Cu4 Cu3 85.3(6) 2_576 .
O12 Cu4 Cu3 83.9(6) 1_565 .
O6 Cu4 Cu3 81.9(5) . .
O15 Cu4 Cu3 85.0(5) 2_575 .
O4S Cu4 Cu3 173.3(4) . .
C1 O1 Cu1 122.3(18) . .
C1 O2 Cu2 122.4(17) . .
C41 O3 Cu1 122.2(18) . .
C41 O4 Cu2 121.0(17) . .
C60 O5 Cu3 121.8(19) . .
C60 O6 Cu4 126.2(19) . .
C61 O7 Cu2 120.0(17) . 2_675
C61 O8 Cu1 123.7(17) . 2_675
C80 O9 Cu4 121.2(17) . 2_576
C80 O10 Cu3 123.1(19) . 2_576
C20 O11 Cu3 120.7(18) . 1_545
C20 O12 Cu4 122.0(18) . 1_545
C40 O13 Cu1 123.1(18) . 2_664
C40 O14 Cu2 124.3(17) . 2_664
C21 O15 Cu4 122.7(19) . 2_575
C21 O16 Cu3 126(2) . 2_575
C33 O17 C107 124.0(11) . .
C9 O18 C108 119.9(12) . .
C109 O19 C49 101.8(11) . .
C110 O20 C73 107.1(12) . .
O1 C1 O2 127(3) . .
O1 C1 C2 121(2) . .
O2 C1 C2 112(2) . .
C3 C2 C7 120.0 . .
C3 C2 C1 116.5(15) . .
C7 C2 C1 123.5(15) . .
C4 C3 C2 120.0 . .
C4 C3 H3A 120.0 . .
C2 C3 H3A 120.0 . .
C3 C4 C5 120.0 . .
C3 C4 H4A 120.0 . .
C5 C4 H4A 120.0 . .
C6 C5 C4 120.0 . .
C6 C5 C8 120.5(14) . .
C4 C5 C8 119.1(14) . .
C5 C6 C7 120.0 . .
C5 C6 H6A 120.0 . .
C7 C6 H6A 120.0 . .
C6 C7 C2 120.0 . .
C6 C7 H7A 120.0 . .
C2 C7 H7A 120.0 . .
C9 C8 C13 120.0 . .
C9 C8 C5 121.4(15) . .
C13 C8 C5 118.6(15) . .
O18 C9 C8 117.1(16) . .
O18 C9 C10 122.9(16) . .
C8 C9 C10 120.0 . .
C11 C10 C9 120.0 . .
C11 C10 C14 118.3(16) . .
C9 C10 C14 121.6(16) . .
C10 C11 C12 120.0 . .
C10 C11 H11A 120.0 . .
C12 C11 H11A 120.0 . .
C13 C12 C11 120.0 . .
C13 C12 C102 119.2(17) . .
C11 C12 C102 120.7(17) . .
C12 C13 C8 120.0 . .
C12 C13 H13A 120.0 . .
C8 C13 H13A 120.0 . .
C15 C14 C19 120.0 . .
C15 C14 C10 118.6(14) . .
C19 C14 C10 121.3(14) . .
C14 C15 C16 120.0 . .
C14 C15 H15A 120.0 . .
C16 C15 H15A 120.0 . .
C17 C16 C15 120.0 . .
C17 C16 H16A 120.0 . .
C15 C16 H16A 120.0 . .
C16 C17 C18 120.0 . .
C16 C17 C20 119.7(17) . .
C18 C17 C20 120.3(17) . .
C17 C18 C19 120.0 . .
C17 C18 H18A 120.0 . .
C19 C18 H18A 120.0 . .
C18 C19 C14 120.0 . .
C18 C19 H19A 120.0 . .
C14 C19 H19A 120.0 . .
O11 C20 O12 128(3) . .
O11 C20 C17 117(2) . .
O12 C20 C17 115(2) . .
O16 C21 O15 124(3) . .
O16 C21 C22 118(3) . .
O15 C21 C22 118(3) . .
C23 C22 C27 120.0 . .
C23 C22 C21 119.8(18) . .
C27 C22 C21 120.2(18) . .
C22 C23 C24 120.0 . .
C22 C23 H23A 120.0 . .
C24 C23 H23A 120.0 . .
C25 C24 C23 120.0 . .
C25 C24 H24A 120.0 . .
C23 C24 H24A 120.0 . .
C26 C25 C24 120.0 . .
C26 C25 C28 121.3(16) . .
C24 C25 C28 118.7(16) . .
C25 C26 C27 120.0 . .
C25 C26 H26A 120.0 . .
C27 C26 H26A 120.0 . .
C26 C27 C22 120.0 . .
C26 C27 H27A 120.0 . .
C22 C27 H27A 120.0 . .
C29 C28 C33 120.0 . .
C29 C28 C25 114.9(16) . .
C33 C28 C25 125.0(16) . .
C28 C29 C30 120.0 . .
C28 C29 H29A 120.0 . .
C30 C29 H29A 120.0 . .
C31 C30 C29 120.0 . .
C31 C30 C102 119.9(17) . .
C29 C30 C102 120.1(17) . .
C32 C31 C30 120.0 . .
C32 C31 H31A 120.0 . .
C30 C31 H31A 120.0 . .
C31 C32 C33 120.0 . .
C31 C32 C34 119.6(16) . .
C33 C32 C34 120.3(16) . .
O17 C33 C32 119.7(16) . .
O17 C33 C28 119.2(16) . .
C32 C33 C28 120.0 . .
C35 C34 C39 120.0 . .
C35 C34 C32 118.3(15) . .
C39 C34 C32 121.7(15) . .
C36 C35 C34 120.0 . .
C36 C35 H35A 120.0 . .
C34 C35 H35A 120.0 . .
C35 C36 C37 120.0 . .
C35 C36 H36A 120.0 . .
C37 C36 H36A 120.0 . .
C36 C37 C38 120.0 . .
C36 C37 C40 120.1(17) . .
C38 C37 C40 119.9(17) . .
C39 C38 C37 120.0 . .
C39 C38 H38A 120.0 . .
C37 C38 H38A 120.0 . .
C38 C39 C34 120.0 . .
C38 C39 H39A 120.0 . .
C34 C39 H39A 120.0 . .
O13 C40 O14 124(2) . .
O13 C40 C37 120(2) . .
O14 C40 C37 116(2) . .
O3 C41 O4 127(3) . .
O3 C41 C42 116(2) . .
O4 C41 C42 117(2) . .
C43 C42 C47 120.0 . .
C43 C42 C41 118.5(17) . .
C47 C42 C41 121.4(17) . .
C44 C43 C42 120.0 . .
C44 C43 H43A 120.0 . .
C42 C43 H43A 120.0 . .
C43 C44 C45 120.0 . .
C43 C44 H44A 120.0 . .
C45 C44 H44A 120.0 . .
C46 C45 C44 120.0 . .
C46 C45 C48 118.6(15) . .
C44 C45 C48 121.4(15) . .
C45 C46 C47 120.0 . .
C45 C46 H46A 120.0 . .
C47 C46 H46A 120.0 . .
C46 C47 C42 120.0 . .
C46 C47 H47A 120.0 . .
C42 C47 H47A 120.0 . .
C49 C48 C53 120.0 . .
C49 C48 C45 120.4(16) . .
C53 C48 C45 119.4(16) . .
C48 C49 C50 120.0 . .
C48 C49 O19 121.5(16) . .
C50 C49 O19 118.3(16) . .
C49 C50 C51 120.0 . .
C49 C50 C54 122.9(16) . .
C51 C50 C54 117.0(16) . .
C52 C51 C50 120.0 . .
C52 C51 H51A 120.0 . .
C50 C51 H51A 120.0 . .
C51 C52 C53 120.0 . .
C51 C52 C105 120.1(17) . .
C53 C52 C105 119.9(17) . .
C52 C53 C48 120.0 . .
C52 C53 H53A 120.0 . .
C48 C53 H53A 120.0 . .
C55 C54 C59 120.0 . .
C55 C54 C50 121.8(16) . .
C59 C54 C50 118.2(16) . .
C56 C55 C54 120.0 . .
C56 C55 H55A 120.0 . .
C54 C55 H55A 120.0 . .
C57 C56 C55 120.0 . .
C57 C56 H56A 120.0 . .
C55 C56 H56A 120.0 . .
C56 C57 C58 120.0 . .
C56 C57 C60 119.0(18) . .
C58 C57 C60 121.0(18) . .
C57 C58 C59 120.0 . .
C57 C58 H58A 120.0 . .
C59 C58 H58A 120.0 . .
C58 C59 C54 120.0 . .
C58 C59 H59A 120.0 . .
C54 C59 H59A 120.0 . .
O5 C60 O6 124(3) . .
O5 C60 C57 120(3) . .
O6 C60 C57 116(2) . .
O8 C61 O7 127(3) . .
O8 C61 C62 117(2) . .
O7 C61 C62 115(2) . .
C63 C62 C67 120.0 . .
C63 C62 C61 121.4(16) . .
C67 C62 C61 118.4(16) . .
C62 C63 C64 120.0 . .
C62 C63 H63A 120.0 . .
C64 C63 H63A 120.0 . .
C65 C64 C63 120.0 . .
C65 C64 H64A 120.0 . .
C63 C64 H64A 120.0 . .
C64 C65 C66 120.0 . .
C64 C65 C68 120.7(14) . .
C66 C65 C68 119.1(14) . .
C67 C66 C65 120.0 . .
C67 C66 H66A 120.0 . .
C65 C66 H66A 120.0 . .
C66 C67 C62 120.0 . .
C66 C67 H67A 120.0 . .
C62 C67 H67A 120.0 . .
C69 C68 C73 120.0 . .
C69 C68 C65 119.2(15) . .
C73 C68 C65 120.4(15) . .
C68 C69 C70 120.0 . .
C68 C69 H69A 120.0 . .
C70 C69 H69A 120.0 . .
C71 C70 C69 120.0 . .
C71 C70 C105 120.9(17) . .
C69 C70 C105 118.7(17) . .
C70 C71 C72 120.0 . .
C70 C71 H71A 120.0 . .
C72 C71 H71A 120.0 . .
C71 C72 C73 120.0 . .
C71 C72 C74 118.2(15) . .
C73 C72 C74 121.4(15) . .
O20 C73 C72 122.1(16) . .
O20 C73 C68 117.0(16) . .
C72 C73 C68 120.0 . .
C75 C74 C79 120.0 . .
C75 C74 C72 118.0(14) . .
C79 C74 C72 122.0(14) . .
C76 C75 C74 120.0 . .
C76 C75 H75A 120.0 . .
C74 C75 H75A 120.0 . .
C77 C76 C75 120.0 . .
C77 C76 H76A 120.0 . .
C75 C76 H76A 120.0 . .
C76 C77 C78 120.0 . .
C76 C77 C80 121.2(17) . .
C78 C77 C80 118.8(17) . .
C79 C78 C77 120.0 . .
C79 C78 H78A 120.0 . .
C77 C78 H78A 120.0 . .
C78 C79 C74 120.0 . .
C78 C79 H79A 120.0 . .
C74 C79 H79A 120.0 . .
O10 C80 O9 127(3) . .
O10 C80 C77 118(2) . .
O9 C80 C77 116(2) . .
C102 C101 H10A 109.5 . .
C102 C101 H10B 109.5 . .
H10A C101 H10B 109.5 . .
C102 C101 H10C 109.5 . .
H10A C101 H10C 109.5 . .
H10B C101 H10C 109.5 . .
C101 C102 C12 114.3(19) . .
C101 C102 C103 113(2) . .
C12 C102 C103 104.0(19) . .
C101 C102 C30 103.5(18) . .
C12 C102 C30 109(2) . .
C103 C102 C30 113.3(18) . .
C102 C103 H10D 109.5 . .
C102 C103 H10E 109.5 . .
H10D C103 H10E 109.5 . .
C102 C103 H10F 109.5 . .
H10D C103 H10F 109.5 . .
H10E C103 H10F 109.5 . .
C105 C104 H10G 109.5 . .
C105 C104 H10H 109.5 . .
H10G C104 H10H 109.5 . .
C105 C104 H10I 109.5 . .
H10G C104 H10I 109.5 . .
H10H C104 H10I 109.5 . .
C104 C105 C52 112(2) . .
C104 C105 C70 115(2) . .
C52 C105 C70 111(2) . .
C104 C105 C106 107(2) . .
C52 C105 C106 106.8(17) . .
C70 C105 C106 105.1(18) . .
C105 C106 H10J 109.5 . .
C105 C106 H10K 109.5 . .
H10J C106 H10K 109.5 . .
C105 C106 H10L 109.5 . .
H10J C106 H10L 109.5 . .
H10K C106 H10L 109.5 . .
O17 C107 H10M 109.5 . .
O17 C107 H10N 109.5 . .
H10M C107 H10N 109.5 . .
O17 C107 H10O 109.5 . .
H10M C107 H10O 109.5 . .
H10N C107 H10O 109.5 . .
O18 C108 H10P 109.5 . .
O18 C108 H10Q 109.5 . .
H10P C108 H10Q 109.5 . .
O18 C108 H10R 109.5 . .
H10P C108 H10R 109.5 . .
H10Q C108 H10R 109.5 . .
O19 C109 H10S 109.5 . .
O19 C109 H10T 109.5 . .
H10S C109 H10T 109.5 . .
O19 C109 H10U 109.5 . .
H10S C109 H10U 109.5 . .
H10T C109 H10U 109.5 . .
O20 C110 H11B 109.5 . .
O20 C110 H11C 109.5 . .
H11B C110 H11C 109.5 . .
O20 C110 H11D 109.5 . .
H11B C110 H11D 109.5 . .
H11C C110 H11D 109.5 . .

loop_
_geom_bond_atom_site_label_1
_geom_bond_atom_site_label_2
_geom_bond_distance
_geom_bond_site_symmetry_2
Cu1 O1 1.928(17) .
Cu1 O13 1.946(17) 2_664
Cu1 O3 1.958(18) .
Cu1 O8 1.969(14) 2_675
Cu1 O1S 2.126(15) .
Cu1 Cu2 2.6010(17) .
Cu2 O4 1.918(17) .
Cu2 O7 1.944(17) 2_675
Cu2 O14 1.958(18) 2_664
Cu2 O2 1.972(14) .
Cu2 O2S 2.220(14) .
Cu3 O11 1.921(16) 1_565
Cu3 O10 1.929(16) 2_576
Cu3 O5 1.953(18) .
Cu3 O16 1.983(19) 2_575
Cu3 O3S 2.131(13) .
Cu3 Cu4 2.6183(15) .
Cu4 O9 1.915(16) 2_576
Cu4 O12 1.924(16) 1_565
Cu4 O6 1.949(19) .
Cu4 O15 1.976(18) 2_575
Cu4 O4S 2.256(13) .
O1 C1 1.18(3) .
O2 C1 1.26(3) .
O3 C41 1.23(3) .
O4 C41 1.26(3) .
O5 C60 1.24(3) .
O6 C60 1.27(3) .
O7 C61 1.24(3) .
O7 Cu2 1.944(17) 2_675
O8 C61 1.20(3) .
O8 Cu1 1.969(14) 2_675
O9 C80 1.27(3) .
O9 Cu4 1.915(16) 2_576
O10 C80 1.24(3) .
O10 Cu3 1.929(16) 2_576
O11 C20 1.25(3) .
O11 Cu3 1.921(16) 1_545
O12 C20 1.28(3) .
O12 Cu4 1.924(16) 1_545
O13 C40 1.24(3) .
O13 Cu1 1.946(17) 2_664
O14 C40 1.27(3) .
O14 Cu2 1.958(18) 2_664
O15 C21 1.25(3) .
O15 Cu4 1.976(18) 2_575
O16 C21 1.22(3) .
O16 Cu3 1.983(19) 2_575
O17 C33 1.382(15) .
O17 C107 1.415(13) .
O18 C9 1.378(17) .
O18 C108 1.602(15) .
O19 C109 1.316(13) .
O19 C49 1.417(15) .
O20 C110 1.348(15) .
O20 C73 1.372(17) .
C1 C2 1.56(3) .
C2 C3 1.3900 .
C2 C7 1.3900 .
C3 C4 1.3900 .
C3 H3A 0.9500 .
C4 C5 1.3900 .
C4 H4A 0.9500 .
C5 C6 1.3900 .
C5 C8 1.471(16) .
C6 C7 1.3900 .
C6 H6A 0.9500 .
C7 H7A 0.9500 .
C8 C9 1.3900 .
C8 C13 1.3900 .
C9 C10 1.3900 .
C10 C11 1.3900 .
C10 C14 1.472(15) .
C11 C12 1.3900 .
C11 H11A 0.9500 .
C12 C13 1.3900 .
C12 C102 1.53(3) .
C13 H13A 0.9500 .
C14 C15 1.3900 .
C14 C19 1.3900 .
C15 C16 1.3900 .
C15 H15A 0.9500 .
C16 C17 1.3900 .
C16 H16A 0.9500 .
C17 C18 1.3900 .
C17 C20 1.53(3) .
C18 C19 1.3900 .
C18 H18A 0.9500 .
C19 H19A 0.9500 .
C21 C22 1.47(3) .
C22 C23 1.3900 .
C22 C27 1.3900 .
C23 C24 1.3900 .
C23 H23A 0.9500 .
C24 C25 1.3900 .
C24 H24A 0.9500 .
C25 C26 1.3900 .
C25 C28 1.460(17) .
C26 C27 1.3900 .
C26 H26A 0.9500 .
C27 H27A 0.9500 .
C28 C29 1.3900 .
C28 C33 1.3900 .
C29 C30 1.3900 .
C29 H29A 0.9500 .
C30 C31 1.3900 .
C30 C102 1.56(3) .
C31 C32 1.3900 .
C31 H31A 0.9500 .
C32 C33 1.3900 .
C32 C34 1.486(16) .
C34 C35 1.3900 .
C34 C39 1.3900 .
C35 C36 1.3900 .
C35 H35A 0.9500 .
C36 C37 1.3900 .
C36 H36A 0.9500 .
C37 C38 1.3900 .
C37 C40 1.48(3) .
C38 C39 1.3900 .
C38 H38A 0.9500 .
C39 H39A 0.9500 .
C41 C42 1.54(3) .
C42 C43 1.3900 .
C42 C47 1.3900 .
C43 C44 1.3900 .
C43 H43A 0.9500 .
C44 C45 1.3900 .
C44 H44A 0.9500 .
C45 C46 1.3900 .
C45 C48 1.494(16) .
C46 C47 1.3900 .
C46 H46A 0.9500 .
C47 H47A 0.9500 .
C48 C49 1.3900 .
C48 C53 1.3900 .
C49 C50 1.3900 .
C50 C51 1.3900 .
C50 C54 1.484(17) .
C51 C52 1.3900 .
C51 H51A 0.9500 .
C52 C53 1.3900 .
C52 C105 1.55(3) .
C53 H53A 0.9500 .
C54 C55 1.3900 .
C54 C59 1.3900 .
C55 C56 1.3900 .
C55 H55A 0.9500 .
C56 C57 1.3900 .
C56 H56A 0.9500 .
C57 C58 1.3900 .
C57 C60 1.47(3) .
C58 C59 1.3900 .
C58 H58A 0.9500 .
C59 H59A 0.9500 .
C61 C62 1.54(3) .
C62 C63 1.3900 .
C62 C67 1.3900 .
C63 C64 1.3900 .
C63 H63A 0.9500 .
C64 C65 1.3900 .
C64 H64A 0.9500 .
C65 C66 1.3900 .
C65 C68 1.488(16) .
C66 C67 1.3900 .
C66 H66A 0.9500 .
C67 H67A 0.9500 .
C68 C69 1.3900 .
C68 C73 1.3900 .
C69 C70 1.3900 .
C69 H69A 0.9500 .
C70 C71 1.3900 .
C70 C105 1.55(3) .
C71 C72 1.3900 .
C71 H71A 0.9500 .
C72 C73 1.3900 .
C72 C74 1.480(15) .
C74 C75 1.3900 .
C74 C79 1.3900 .
C75 C76 1.3900 .
C75 H75A 0.9500 .
C76 C77 1.3900 .
C76 H76A 0.9500 .
C77 C78 1.3900 .
C77 C80 1.51(3) .
C78 C79 1.3900 .
C78 H78A 0.9500 .
C79 H79A 0.9500 .
C101 C102 1.52(3) .
C101 H10A 0.9800 .
C101 H10B 0.9800 .
C101 H10C 0.9800 .
C102 C103 1.54(3) .
C103 H10D 0.9800 .
C103 H10E 0.9800 .
C103 H10F 0.9800 .
C104 C105 1.42(3) .
C104 H10G 0.9800 .
C104 H10H 0.9800 .
C104 H10I 0.9800 .
C105 C106 1.64(3) .
C106 H10J 0.9800 .
C106 H10K 0.9800 .
C106 H10L 0.9800 .
C107 H10M 0.9800 .
C107 H10N 0.9800 .
C107 H10O 0.9800 .
C108 H10P 0.9800 .
C108 H10Q 0.9800 .
C108 H10R 0.9800 .
C109 H10S 0.9800 .
C109 H10T 0.9800 .
C109 H10U 0.9800 .
C110 H11B 0.9800 .
C110 H11C 0.9800 .
C110 H11D 0.9800 .
